data_2229601
loop_
_publ_author_name
'P\'erez, Hiram'
'da Silva, Cecilia C. P.'
'Plut\'in, Ana M.'
'de Simone, Carlos A.'
'Ellena, Javier'

_publ_section_title
;
 <i>cis</i>-Bis{1,1-dibenzyl-3-[(furan-2-yl)carbonyl]thioureato-\k^2^<i>O</i>,<i>S</i>}nickel(II)
;
_journal_coeditor_code BT5498
_journal_issue 4
_journal_name_full 'Acta Crystallographica Section E'
_journal_page_first m504
_journal_paper_doi 10.1107/S1600536811010749
_journal_volume 67
_journal_year 2011
_chemical_formula_iupac '[Ni (C20 H17 N2 O2 S)2]'
_chemical_formula_moiety 'C40 H34 N4 Ni O4 S2'
_chemical_formula_sum 'C40 H34 N4 Ni O4 S2'
_chemical_formula_weight 757.54
_chemical_name_systematic
;
<i>cis</i>-Bis{1,1-dibenzyl-3-[(furan-2-yl)carbonyl]thioureato-
\k^2^<i>O</i>,<i>S</i>}nickel(II)
;
_space_group_IT_number 14
_symmetry_cell_setting monoclinic
_symmetry_space_group_name_Hall '-P 2yn'
_symmetry_space_group_name_H-M 'P 1 21/n 1'
_atom_sites_solution_hydrogens geom
_atom_sites_solution_primary direct
_atom_sites_solution_secondary difmap
_audit_creation_method 'WinGX routine CIF_UPDATE'
_cell_angle_alpha 90
_cell_angle_beta 114.6280(10)
_cell_angle_gamma 90
_cell_formula_units_Z 4
_cell_length_a 18.7260(4)
_cell_length_b 10.8430(2)
_cell_length_c 19.6490(5)
_cell_measurement_reflns_used 16796
_cell_measurement_temperature 293(2)
_cell_measurement_theta_max 27.103
_cell_measurement_theta_min 2.91
_cell_volume 3626.72(14)
_computing_cell_refinement 'SCALEPACK (Otwinowski & Minor, 1997)'
_computing_data_collection 'COLLECT (Enraf--Nonius, 2000)'
_computing_data_reduction 'DENZO and SCALEPACK (Otwinowski & Minor, 1997)'
_computing_molecular_graphics
;
ORTEP-3 for Windows (Farrugia, 1997) and <i>Mercury</i> (Macrae <i>et
al.</i>, 2006)
;
_computing_publication_material 'WinGX (Farrugia, 1999)'
_computing_structure_refinement 'SHELXL97 (Sheldrick, 2008)'
_computing_structure_solution 'SHELXS97 (Sheldrick, 2008)'
_diffrn_ambient_temperature 293(2)
_diffrn_detector_area_resol_mean 9
_diffrn_measured_fraction_theta_full 0.99
_diffrn_measured_fraction_theta_max 0.954
_diffrn_measurement_device_type 'Nonius KappaCCD'
_diffrn_measurement_method 'CCD rotation images, thick slices'
_diffrn_radiation_monochromator graphite
_diffrn_radiation_type MoK\a
_diffrn_radiation_wavelength 0.71073
_diffrn_reflns_av_R_equivalents 0.0584
_diffrn_reflns_limit_h_max 23
_diffrn_reflns_limit_h_min -23
_diffrn_reflns_limit_k_max 11
_diffrn_reflns_limit_k_min -13
_diffrn_reflns_limit_l_max 24
_diffrn_reflns_limit_l_min -22
_diffrn_reflns_number 28443
_diffrn_reflns_reduction_process '(SORTAV; Blessing, 1987, 1989)'
_diffrn_reflns_theta_full 26.5
_diffrn_reflns_theta_max 27.13
_diffrn_reflns_theta_min 3.04
_exptl_absorpt_coefficient_mu 0.697
_exptl_absorpt_correction_T_max 0.886
_exptl_absorpt_correction_T_min 0.779
_exptl_absorpt_correction_type gaussian
_exptl_absorpt_process_details
;
(Coppens <i>et al.</i>, 1965)
;
_exptl_crystal_colour blue
_exptl_crystal_density_diffrn 1.387
_exptl_crystal_density_method 'not measured'
_exptl_crystal_description prism
_exptl_crystal_F_000 1576
_exptl_crystal_size_max 0.38
_exptl_crystal_size_mid 0.27
_exptl_crystal_size_min 0.19
_refine_diff_density_max 0.299
_refine_diff_density_min -0.549
_refine_ls_extinction_method none
_refine_ls_goodness_of_fit_ref 1.086
_refine_ls_hydrogen_treatment constr
_refine_ls_matrix_type full
_refine_ls_number_parameters 460
_refine_ls_number_reflns 7636
_refine_ls_number_restraints 0
_refine_ls_restrained_S_all 1.086
_refine_ls_R_factor_all 0.0526
_refine_ls_R_factor_gt 0.0394
_refine_ls_shift/su_max 0.001
_refine_ls_shift/su_mean 0
_refine_ls_structure_factor_coef Fsqd
_refine_ls_weighting_details 'calc w=1/[\s^2^(Fo^2^)+(0.0504P)^2^+0.7766P] where P=(Fo^2^+2Fc^2^)/3'
_refine_ls_weighting_scheme calc
_refine_ls_wR_factor_ref 0.1063
_reflns_number_gt 6155
_reflns_number_total 7636
_reflns_threshold_expression >2\s(I)
_cod_data_source_file bt5498.cif
_cod_data_source_block I
_cod_original_sg_symbol_H-M 'P 21/n'
_cod_database_code 2229601
_cod_database_fobs_code 2229601

loop_
_symmetry_equiv_pos_as_xyz
'x, y, z'
'-x+1/2, y+1/2, -z+1/2'
'-x, -y, -z'
'x-1/2, -y-1/2, z-1/2'

loop_
_atom_site_type_symbol
_atom_site_label
_atom_site_fract_x
_atom_site_fract_y
_atom_site_fract_z
_atom_site_U_iso_or_equiv
_atom_site_adp_type
_atom_site_calc_flag
_atom_site_refinement_flags
_atom_site_occupancy
_atom_site_disorder_assembly
_atom_site_disorder_group
Ni Ni 0.491462(13) 0.08249(2) 0.203939(13) 0.04117(9) Uani d . 1 . .
S S1 0.45918(4) 0.27092(5) 0.17502(4) 0.05827(16) Uani d . 1 . .
S S2 0.40661(3) 0.08767(5) 0.25086(3) 0.05258(14) Uani d . 1 . .
O O1 0.54999(8) 0.06931(12) 0.14719(8) 0.0473(3) Uani d . 1 . .
O O2 0.53333(8) -0.07065(14) 0.24394(9) 0.0540(4) Uani d . 1 . .
O O3 0.60150(9) -0.03183(13) 0.05316(9) 0.0580(4) Uani d . 1 . .
O O4 0.64021(9) -0.24664(17) 0.30736(10) 0.0699(5) Uani d . 1 . .
N N1 0.55377(9) 0.26690(14) 0.09920(9) 0.0430(3) Uani d . 1 . .
N N2 0.52359(9) 0.45372(15) 0.13379(9) 0.0419(3) Uani d . 1 . .
N N3 0.45963(9) -0.14303(15) 0.30784(9) 0.0451(4) Uani d . 1 . .
N N4 0.34078(9) -0.08247(14) 0.30160(9) 0.0427(4) Uani d . 1 . .
C C1 0.56213(10) 0.14477(17) 0.10394(10) 0.0405(4) Uani d . 1 . .
C C2 0.51798(10) 0.33035(17) 0.13450(10) 0.0407(4) Uani d . 1 . .
C C3 0.59370(11) 0.09342(17) 0.05366(11) 0.0421(4) Uani d . 1 . .
C C4 0.61673(14) 0.1442(2) 0.00348(13) 0.0581(5) Uani d . 1 . .
H H4 0.6167 0.2277 -0.0075 0.07 Uiso calc R 1 . .
C C5 0.64091(15) 0.0458(2) -0.02934(14) 0.0653(6) Uani d . 1 . .
H H5 0.6604 0.0521 -0.0657 0.078 Uiso calc R 1 . .
C C6 0.63044(15) -0.0570(2) 0.00174(14) 0.0623(6) Uani d . 1 . .
H H6 0.6414 -0.1358 -0.01 0.075 Uiso calc R 1 . .
C C7 0.56076(11) 0.51742(18) 0.09058(10) 0.0428(4) Uani d . 1 . .
H H7A 0.5256 0.5819 0.061 0.051 Uiso calc R 1 . .
H H7B 0.5668 0.4589 0.056 0.051 Uiso calc R 1 . .
C C8 0.63963(11) 0.57404(17) 0.13665(10) 0.0415(4) Uani d . 1 . .
C C9 0.70500(12) 0.5013(2) 0.17242(12) 0.0543(5) Uani d . 1 . .
H H9 0.6996 0.416 0.1713 0.065 Uiso calc R 1 . .
C C10 0.77852(13) 0.5534(2) 0.21001(14) 0.0639(6) Uani d . 1 . .
H H10 0.8223 0.5034 0.234 0.077 Uiso calc R 1 . .
C C11 0.78655(13) 0.6796(3) 0.21171(13) 0.0650(6) Uani d . 1 . .
H H11 0.836 0.715 0.2364 0.078 Uiso calc R 1 . .
C C12 0.72184(14) 0.7536(2) 0.17704(14) 0.0637(6) Uani d . 1 . .
H H12 0.7273 0.8389 0.1787 0.076 Uiso calc R 1 . .
C C13 0.64831(12) 0.70070(19) 0.13954(12) 0.0529(5) Uani d . 1 . .
H H13 0.6045 0.7508 0.1162 0.063 Uiso calc R 1 . .
C C14 0.48762(12) 0.53554(18) 0.17003(11) 0.0475(4) Uani d . 1 . .
H H14A 0.519 0.6099 0.1858 0.057 Uiso calc R 1 . .
H H14B 0.4893 0.4951 0.2147 0.057 Uiso calc R 1 . .
C C15 0.40373(12) 0.57173(17) 0.12178(12) 0.0460(4) Uani d . 1 . .
C C16 0.35972(12) 0.5213(2) 0.05261(12) 0.0538(5) Uani d . 1 . .
H H16 0.3815 0.4608 0.0335 0.065 Uiso calc R 1 . .
C C17 0.28272(15) 0.5602(3) 0.01087(16) 0.0717(7) Uani d . 1 . .
H H17 0.2536 0.5266 -0.0362 0.086 Uiso calc R 1 . .
C C18 0.24990(16) 0.6483(3) 0.0393(2) 0.0835(9) Uani d . 1 . .
H H18 0.1984 0.674 0.0117 0.1 Uiso calc R 1 . .
C C19 0.29335(18) 0.6984(3) 0.1087(2) 0.0778(8) Uani d . 1 . .
H H19 0.2712 0.7578 0.1281 0.093 Uiso calc R 1 . .
C C20 0.36927(15) 0.6610(2) 0.14927(15) 0.0622(6) Uani d . 1 . .
H H20 0.3983 0.6958 0.196 0.075 Uiso calc R 1 . .
C C21 0.51974(11) -0.14077(18) 0.28856(10) 0.0427(4) Uani d . 1 . .
C C22 0.40345(11) -0.05635(17) 0.28756(10) 0.0413(4) Uani d . 1 . .
C C23 0.57549(11) -0.2412(2) 0.32215(11) 0.0484(5) Uani d . 1 . .
C C24 0.57399(15) -0.3381(2) 0.36413(13) 0.0627(6) Uani d . 1 . .
H H24 0.5358 -0.3555 0.3814 0.075 Uiso calc R 1 . .
C C25 0.64210(18) -0.4084(3) 0.37688(16) 0.0794(8) Uani d . 1 . .
H H25 0.6575 -0.481 0.4043 0.095 Uiso calc R 1 . .
C C26 0.67957(16) -0.3504(3) 0.34200(17) 0.0831(8) Uani d . 1 . .
H H26 0.7265 -0.377 0.3413 0.1 Uiso calc R 1 . .
C C27 0.33271(12) -0.20135(18) 0.33465(11) 0.0472(4) Uani d . 1 . .
H H27A 0.3679 -0.2612 0.3283 0.057 Uiso calc R 1 . .
H H27B 0.2794 -0.2315 0.308 0.057 Uiso calc R 1 . .
C C28 0.35100(12) -0.19020(18) 0.41685(11) 0.0480(4) Uani d . 1 . .
C C29 0.42288(15) -0.1481(3) 0.46681(14) 0.0724(7) Uani d . 1 . .
H H29 0.4602 -0.1243 0.4497 0.087 Uiso calc R 1 . .
C C30 0.44037(19) -0.1406(4) 0.54257(16) 0.0917(9) Uani d . 1 . .
H H30 0.489 -0.1107 0.5758 0.11 Uiso calc R 1 . .
C C31 0.3866(2) -0.1768(3) 0.56872(15) 0.0846(8) Uani d . 1 . .
H H31 0.3987 -0.1723 0.6196 0.101 Uiso calc R 1 . .
C C32 0.31511(19) -0.2196(3) 0.52005(16) 0.0800(8) Uani d . 1 . .
H H32 0.2785 -0.2444 0.5378 0.096 Uiso calc R 1 . .
C C33 0.29656(15) -0.2262(2) 0.44355(14) 0.0649(6) Uani d . 1 . .
H H33 0.2475 -0.255 0.4105 0.078 Uiso calc R 1 . .
C C34 0.27511(11) 0.00250(18) 0.28685(11) 0.0458(4) Uani d . 1 . .
H H34A 0.2919 0.0857 0.2827 0.055 Uiso calc R 1 . .
H H34B 0.2607 0.0006 0.3289 0.055 Uiso calc R 1 . .
C C35 0.20404(11) -0.02923(18) 0.21620(11) 0.0450(4) Uani d . 1 . .
C C36 0.20390(14) -0.0134(2) 0.14626(13) 0.0603(6) Uani d . 1 . .
H H36 0.2484 0.017 0.1423 0.072 Uiso calc R 1 . .
C C37 0.13797(17) -0.0426(3) 0.08225(15) 0.0767(7) Uani d . 1 . .
H H37 0.1384 -0.0317 0.0355 0.092 Uiso calc R 1 . .
C C38 0.07181(17) -0.0875(3) 0.08736(17) 0.0780(8) Uani d . 1 . .
H H38 0.0275 -0.107 0.0442 0.094 Uiso calc R 1 . .
C C39 0.07148(15) -0.1035(3) 0.15642(17) 0.0774(7) Uani d . 1 . .
H H39 0.0269 -0.1343 0.1601 0.093 Uiso calc R 1 . .
C C40 0.13681(14) -0.0741(2) 0.22024(15) 0.0626(6) Uani d . 1 . .
H H40 0.1357 -0.0846 0.2668 0.075 Uiso calc R 1 . .

loop_
_atom_site_aniso_label
_atom_site_aniso_U_11
_atom_site_aniso_U_22
_atom_site_aniso_U_33
_atom_site_aniso_U_12
_atom_site_aniso_U_13
_atom_site_aniso_U_23
Ni 0.03816(14) 0.04489(15) 0.04528(16) -0.00023(9) 0.02215(11) 0.00586(10)
S1 0.0690(3) 0.0462(3) 0.0836(4) 0.0072(2) 0.0556(3) 0.0105(3)
S2 0.0562(3) 0.0446(3) 0.0736(4) 0.0032(2) 0.0436(3) 0.0100(2)
O1 0.0487(7) 0.0472(7) 0.0543(8) 0.0060(6) 0.0297(7) 0.0107(6)
O2 0.0510(8) 0.0584(9) 0.0628(9) 0.0103(6) 0.0338(7) 0.0196(7)
O3 0.0706(10) 0.0444(8) 0.0732(10) 0.0086(7) 0.0439(8) 0.0062(7)
O4 0.0584(9) 0.0785(11) 0.0826(12) 0.0178(8) 0.0391(9) 0.0175(9)
N1 0.0437(8) 0.0431(8) 0.0473(9) -0.0015(7) 0.0240(7) 0.0010(7)
N2 0.0427(8) 0.0418(8) 0.0434(8) -0.0037(6) 0.0202(7) -0.0024(6)
N3 0.0449(8) 0.0464(9) 0.0481(9) 0.0007(7) 0.0233(7) 0.0034(7)
N4 0.0454(8) 0.0411(8) 0.0485(9) -0.0013(6) 0.0263(7) 0.0037(7)
C1 0.0336(8) 0.0457(10) 0.0423(10) -0.0013(7) 0.0160(8) 0.0032(8)
C2 0.0388(9) 0.0436(10) 0.0394(9) -0.0013(7) 0.0160(8) 0.0015(8)
C3 0.0395(9) 0.0404(10) 0.0487(11) 0.0000(7) 0.0206(8) 0.0019(8)
C4 0.0750(14) 0.0520(12) 0.0632(14) -0.0024(11) 0.0446(12) 0.0032(10)
C5 0.0773(16) 0.0704(15) 0.0661(15) 0.0000(12) 0.0478(13) -0.0058(12)
C6 0.0677(14) 0.0601(14) 0.0692(15) 0.0090(11) 0.0384(12) -0.0090(11)
C7 0.0430(9) 0.0452(10) 0.0378(9) -0.0056(8) 0.0145(8) 0.0024(8)
C8 0.0408(9) 0.0450(10) 0.0390(10) -0.0036(8) 0.0169(8) 0.0004(7)
C9 0.0483(11) 0.0488(11) 0.0607(13) 0.0000(9) 0.0177(10) -0.0017(10)
C10 0.0408(11) 0.0762(16) 0.0655(15) 0.0023(10) 0.0132(10) -0.0016(12)
C11 0.0485(12) 0.0831(17) 0.0576(14) -0.0205(12) 0.0164(11) -0.0061(12)
C12 0.0657(14) 0.0516(12) 0.0645(14) -0.0187(11) 0.0177(12) -0.0018(11)
C13 0.0513(11) 0.0451(11) 0.0558(12) -0.0041(9) 0.0159(10) 0.0033(9)
C14 0.0545(11) 0.0432(10) 0.0479(11) -0.0028(9) 0.0243(9) -0.0073(8)
C15 0.0522(11) 0.0392(10) 0.0542(12) -0.0031(8) 0.0296(9) 0.0026(8)
C16 0.0519(11) 0.0547(12) 0.0569(13) -0.0033(9) 0.0245(10) 0.0041(10)
C17 0.0568(13) 0.0806(17) 0.0692(16) -0.0053(12) 0.0180(12) 0.0189(13)
C18 0.0587(14) 0.086(2) 0.113(2) 0.0181(14) 0.0426(17) 0.0433(18)
C19 0.0799(17) 0.0636(15) 0.112(2) 0.0207(14) 0.0622(18) 0.0204(16)
C20 0.0729(15) 0.0502(12) 0.0766(15) 0.0029(11) 0.0440(13) -0.0004(11)
C21 0.0415(9) 0.0467(10) 0.0406(10) -0.0008(8) 0.0180(8) 0.0007(8)
C22 0.0442(9) 0.0437(10) 0.0416(10) -0.0039(8) 0.0235(8) -0.0010(8)
C23 0.0456(10) 0.0560(12) 0.0460(11) 0.0051(9) 0.0214(9) 0.0032(9)
C24 0.0737(15) 0.0620(14) 0.0599(14) 0.0151(11) 0.0353(12) 0.0176(11)
C25 0.095(2) 0.0741(17) 0.0690(17) 0.0361(15) 0.0340(16) 0.0267(13)
C26 0.0686(16) 0.094(2) 0.0869(19) 0.0386(15) 0.0327(15) 0.0181(16)
C27 0.0519(11) 0.0422(10) 0.0548(12) -0.0049(8) 0.0296(9) 0.0026(8)
C28 0.0536(11) 0.0435(10) 0.0526(11) 0.0001(9) 0.0276(9) 0.0072(9)
C29 0.0638(14) 0.096(2) 0.0567(14) -0.0132(14) 0.0248(12) 0.0092(13)
C30 0.0836(19) 0.122(3) 0.0550(16) -0.0111(18) 0.0142(14) 0.0108(16)
C31 0.106(2) 0.100(2) 0.0527(15) 0.0116(18) 0.0377(16) 0.0133(14)
C32 0.097(2) 0.094(2) 0.0723(18) 0.0048(16) 0.0578(17) 0.0112(15)
C33 0.0686(14) 0.0697(15) 0.0710(15) -0.0074(12) 0.0438(13) -0.0002(12)
C34 0.0508(10) 0.0452(10) 0.0535(11) 0.0010(8) 0.0337(9) 0.0007(9)
C35 0.0479(10) 0.0400(10) 0.0540(11) 0.0047(8) 0.0281(9) 0.0027(8)
C36 0.0641(13) 0.0669(14) 0.0586(13) 0.0011(11) 0.0343(11) 0.0053(11)
C37 0.0829(18) 0.0895(19) 0.0533(14) 0.0033(15) 0.0240(13) 0.0070(13)
C38 0.0657(16) 0.0734(17) 0.0733(18) -0.0039(13) 0.0077(14) 0.0046(13)
C39 0.0535(13) 0.0853(19) 0.088(2) -0.0106(12) 0.0240(14) 0.0065(15)
C40 0.0557(13) 0.0707(15) 0.0687(15) -0.0070(11) 0.0332(12) 0.0066(12)

loop_
_atom_type_symbol
_atom_type_description
_atom_type_scat_dispersion_real
_atom_type_scat_dispersion_imag
_atom_type_scat_source
C C 0.0033 0.0016 'International Tables Vol C Tables 4.2.6.8 and 6.1.1.4'
H H 0 0 'International Tables Vol C Tables 4.2.6.8 and 6.1.1.4'
N N 0.0061 0.0033 'International Tables Vol C Tables 4.2.6.8 and 6.1.1.4'
O O 0.0106 0.006 'International Tables Vol C Tables 4.2.6.8 and 6.1.1.4'
S S 0.1246 0.1234 'International Tables Vol C Tables 4.2.6.8 and 6.1.1.4'
Ni Ni 0.3393 1.1124 'International Tables Vol C Tables 4.2.6.8 and 6.1.1.4'

loop_
_geom_angle_atom_site_label_1
_geom_angle_atom_site_label_2
_geom_angle_atom_site_label_3
_geom_angle_site_symmetry_1
_geom_angle_site_symmetry_3
_geom_angle
_geom_angle_publ_flag
O2 Ni O1 . . 86.28(6) ?
O2 Ni S1 . . 170.14(6) ?
O1 Ni S1 . . 94.92(4) ?
O2 Ni S2 . . 95.67(4) ?
O1 Ni S2 . . 169.62(5) ?
S1 Ni S2 . . 84.91(2) ?
C2 S1 Ni . . 108.33(7) ?
C22 S2 Ni . . 108.40(6) ?
C1 O1 Ni . . 131.73(12) ?
C21 O2 Ni . . 131.10(13) ?
C6 O3 C3 . . 106.39(16) ?
C23 O4 C26 . . 105.89(19) ?
C1 N1 C2 . . 122.99(16) ?
C2 N2 C14 . . 122.98(15) ?
C2 N2 C7 . . 122.04(15) ?
C14 N2 C7 . . 114.77(16) ?
C21 N3 C22 . . 123.70(16) ?
C22 N4 C34 . . 124.04(15) ?
C22 N4 C27 . . 122.13(16) ?
C34 N4 C27 . . 113.82(15) ?
O1 C1 N1 . . 129.82(17) ?
O1 C1 C3 . . 116.43(17) ?
N1 C1 C3 . . 113.68(16) ?
N1 C2 N2 . . 116.65(16) ?
N1 C2 S1 . . 126.82(15) ?
N2 C2 S1 . . 116.34(13) ?
C4 C3 O3 . . 109.47(17) ?
C4 C3 C1 . . 133.14(19) ?
O3 C3 C1 . . 117.37(16) ?
C3 C4 C5 . . 106.6(2) ?
C3 C4 H4 . . 126.7 ?
C5 C4 H4 . . 126.7 ?
C6 C5 C4 . . 106.7(2) ?
C6 C5 H5 . . 126.6 ?
C4 C5 H5 . . 126.6 ?
C5 C6 O3 . . 110.8(2) ?
C5 C6 H6 . . 124.6 ?
O3 C6 H6 . . 124.6 ?
N2 C7 C8 . . 115.16(15) ?
N2 C7 H7A . . 108.5 ?
C8 C7 H7A . . 108.5 ?
N2 C7 H7B . . 108.5 ?
C8 C7 H7B . . 108.5 ?
H7A C7 H7B . . 107.5 ?
C9 C8 C13 . . 118.95(18) ?
C9 C8 C7 . . 120.94(17) ?
C13 C8 C7 . . 119.98(17) ?
C10 C9 C8 . . 120.9(2) ?
C10 C9 H9 . . 119.5 ?
C8 C9 H9 . . 119.5 ?
C9 C10 C11 . . 119.6(2) ?
C9 C10 H10 . . 120.2 ?
C11 C10 H10 . . 120.2 ?
C12 C11 C10 . . 120.2(2) ?
C12 C11 H11 . . 119.9 ?
C10 C11 H11 . . 119.9 ?
C11 C12 C13 . . 119.9(2) ?
C11 C12 H12 . . 120.1 ?
C13 C12 H12 . . 120.1 ?
C8 C13 C12 . . 120.4(2) ?
C8 C13 H13 . . 119.8 ?
C12 C13 H13 . . 119.8 ?
N2 C14 C15 . . 114.88(16) ?
N2 C14 H14A . . 108.5 ?
C15 C14 H14A . . 108.5 ?
N2 C14 H14B . . 108.5 ?
C15 C14 H14B . . 108.5 ?
H14A C14 H14B . . 107.5 ?
C16 C15 C20 . . 118.4(2) ?
C16 C15 C14 . . 123.75(18) ?
C20 C15 C14 . . 117.8(2) ?
C15 C16 C17 . . 120.5(2) ?
C15 C16 H16 . . 119.7 ?
C17 C16 H16 . . 119.7 ?
C18 C17 C16 . . 120.0(3) ?
C18 C17 H17 . . 120 ?
C16 C17 H17 . . 120 ?
C19 C18 C17 . . 119.8(2) ?
C19 C18 H18 . . 120.1 ?
C17 C18 H18 . . 120.1 ?
C20 C19 C18 . . 120.1(3) ?
C20 C19 H19 . . 120 ?
C18 C19 H19 . . 120 ?
C19 C20 C15 . . 121.2(3) ?
C19 C20 H20 . . 119.4 ?
C15 C20 H20 . . 119.4 ?
O2 C21 N3 . . 130.40(18) ?
O2 C21 C23 . . 116.69(16) ?
N3 C21 C23 . . 112.81(17) ?
N3 C22 N4 . . 115.81(16) ?
N3 C22 S2 . . 126.65(14) ?
N4 C22 S2 . . 117.41(14) ?
C24 C23 O4 . . 110.23(19) ?
C24 C23 C21 . . 131.78(19) ?
O4 C23 C21 . . 117.90(17) ?
C23 C24 C25 . . 106.4(2) ?
C23 C24 H24 . . 126.8 ?
C25 C24 H24 . . 126.8 ?
C26 C25 C24 . . 106.6(2) ?
C26 C25 H25 . . 126.7 ?
C24 C25 H25 . . 126.7 ?
C25 C26 O4 . . 110.9(2) ?
C25 C26 H26 . . 124.5 ?
O4 C26 H26 . . 124.5 ?
N4 C27 C28 . . 112.38(16) ?
N4 C27 H27A . . 109.1 ?
C28 C27 H27A . . 109.1 ?
N4 C27 H27B . . 109.1 ?
C28 C27 H27B . . 109.1 ?
H27A C27 H27B . . 107.9 ?
C29 C28 C33 . . 118.8(2) ?
C29 C28 C27 . . 120.63(19) ?
C33 C28 C27 . . 120.6(2) ?
C28 C29 C30 . . 120.7(2) ?
C28 C29 H29 . . 119.7 ?
C30 C29 H29 . . 119.7 ?
C31 C30 C29 . . 120.4(3) ?
C31 C30 H30 . . 119.8 ?
C29 C30 H30 . . 119.8 ?
C32 C31 C30 . . 119.8(3) ?
C32 C31 H31 . . 120.1 ?
C30 C31 H31 . . 120.1 ?
C31 C32 C33 . . 120.3(3) ?
C31 C32 H32 . . 119.8 ?
C33 C32 H32 . . 119.8 ?
C28 C33 C32 . . 120.1(3) ?
C28 C33 H33 . . 119.9 ?
C32 C33 H33 . . 119.9 ?
N4 C34 C35 . . 112.60(16) ?
N4 C34 H34A . . 109.1 ?
C35 C34 H34A . . 109.1 ?
N4 C34 H34B . . 109.1 ?
C35 C34 H34B . . 109.1 ?
H34A C34 H34B . . 107.8 ?
C40 C35 C36 . . 118.4(2) ?
C40 C35 C34 . . 120.16(19) ?
C36 C35 C34 . . 121.42(18) ?
C37 C36 C35 . . 120.4(2) ?
C37 C36 H36 . . 119.8 ?
C35 C36 H36 . . 119.8 ?
C38 C37 C36 . . 120.4(3) ?
C38 C37 H37 . . 119.8 ?
C36 C37 H37 . . 119.8 ?
C39 C38 C37 . . 119.6(3) ?
C39 C38 H38 . . 120.2 ?
C37 C38 H38 . . 120.2 ?
C38 C39 C40 . . 120.3(2) ?
C38 C39 H39 . . 119.9 ?
C40 C39 H39 . . 119.9 ?
C39 C40 C35 . . 120.9(2) ?
C39 C40 H40 . . 119.5 ?
C35 C40 H40 . . 119.5 ?

loop_
_geom_bond_atom_site_label_1
_geom_bond_atom_site_label_2
_geom_bond_site_symmetry_2
_geom_bond_distance
_geom_bond_publ_flag
Ni O2 . 1.8645(14) y
Ni O1 . 1.8664(13) y
Ni S1 . 2.1392(6) y
Ni S2 . 2.1444(5) y
S1 C2 . 1.7296(18) ?
S2 C22 . 1.7314(19) ?
O1 C1 . 1.267(2) ?
O2 C21 . 1.264(2) ?
O3 C6 . 1.359(3) ?
O3 C3 . 1.366(2) ?
O4 C23 . 1.360(2) ?
O4 C26 . 1.361(3) ?
N1 C1 . 1.332(2) ?
N1 C2 . 1.338(2) ?
N2 C2 . 1.342(2) ?
N2 C14 . 1.465(2) ?
N2 C7 . 1.475(2) ?
N3 C21 . 1.329(2) ?
N3 C22 . 1.342(2) ?
N4 C22 . 1.343(2) ?
N4 C34 . 1.466(2) ?
N4 C27 . 1.479(2) ?
C1 C3 . 1.457(3) ?
C3 C4 . 1.348(3) ?
C4 C5 . 1.415(3) ?
C4 H4 . 0.93 ?
C5 C6 . 1.325(3) ?
C5 H5 . 0.93 ?
C6 H6 . 0.93 ?
C7 C8 . 1.504(2) ?
C7 H7A . 0.97 ?
C7 H7B . 0.97 ?
C8 C9 . 1.377(3) ?
C8 C13 . 1.381(3) ?
C9 C10 . 1.383(3) ?
C9 H9 . 0.93 ?
C10 C11 . 1.376(3) ?
C10 H10 . 0.93 ?
C11 C12 . 1.374(3) ?
C11 H11 . 0.93 ?
C12 C13 . 1.386(3) ?
C12 H12 . 0.93 ?
C13 H13 . 0.93 ?
C14 C15 . 1.510(3) ?
C14 H14A . 0.97 ?
C14 H14B . 0.97 ?
C15 C16 . 1.375(3) ?
C15 C20 . 1.391(3) ?
C16 C17 . 1.394(3) ?
C16 H16 . 0.93 ?
C17 C18 . 1.374(4) ?
C17 H17 . 0.93 ?
C18 C19 . 1.376(5) ?
C18 H18 . 0.93 ?
C19 C20 . 1.370(4) ?
C19 H19 . 0.93 ?
C20 H20 . 0.93 ?
C21 C23 . 1.462(3) ?
C23 C24 . 1.343(3) ?
C24 C25 . 1.416(3) ?
C24 H24 . 0.93 ?
C25 C26 . 1.326(4) ?
C25 H25 . 0.93 ?
C26 H26 . 0.93 ?
C27 C28 . 1.510(3) ?
C27 H27A . 0.97 ?
C27 H27B . 0.97 ?
C28 C29 . 1.372(3) ?
C28 C33 . 1.383(3) ?
C29 C30 . 1.387(4) ?
C29 H29 . 0.93 ?
C30 C31 . 1.366(4) ?
C30 H30 . 0.93 ?
C31 C32 . 1.361(4) ?
C31 H31 . 0.93 ?
C32 C33 . 1.397(4) ?
C32 H32 . 0.93 ?
C33 H33 . 0.93 ?
C34 C35 . 1.509(3) ?
C34 H34A . 0.97 ?
C34 H34B . 0.97 ?
C35 C40 . 1.383(3) ?
C35 C36 . 1.384(3) ?
C36 C37 . 1.383(4) ?
C36 H36 . 0.93 ?
C37 C38 . 1.373(4) ?
C37 H37 . 0.93 ?
C38 C39 . 1.370(4) ?
C38 H38 . 0.93 ?
C39 C40 . 1.376(4) ?
C39 H39 . 0.93 ?
C40 H40 . 0.93 ?

loop_
_geom_torsion_atom_site_label_1
_geom_torsion_atom_site_label_2
_geom_torsion_atom_site_label_3
_geom_torsion_atom_site_label_4
_geom_torsion_site_symmetry_1
_geom_torsion_site_symmetry_2
_geom_torsion_site_symmetry_3
_geom_torsion_site_symmetry_4
_geom_torsion
_geom_torsion_publ_flag
O1 Ni S1 C2 . . . . -13.85(8) ?
S2 Ni S1 C2 . . . . 176.58(7) ?
O2 Ni S2 C22 . . . . -10.43(9) ?
O1 Ni S2 C22 . . . . 90.0(3) ?
S1 Ni S2 C22 . . . . 179.46(7) ?
O2 Ni O1 C1 . . . . -173.40(18) ?
S1 Ni O1 C1 . . . . -3.21(17) ?
S2 Ni O1 C1 . . . . 85.4(3) ?
O1 Ni O2 C21 . . . . -174.92(19) ?
S2 Ni O2 C21 . . . . -5.16(19) ?
Ni O1 C1 N1 . . . . 19.1(3) ?
Ni O1 C1 C3 . . . . -164.31(13) ?
C2 N1 C1 O1 . . . . -10.8(3) ?
C2 N1 C1 C3 . . . . 172.54(16) ?
C1 N1 C2 N2 . . . . 170.64(17) ?
C1 N1 C2 S1 . . . . -14.5(3) ?
C14 N2 C2 N1 . . . . -179.94(16) ?
C7 N2 C2 N1 . . . . 5.6(3) ?
C14 N2 C2 S1 . . . . 4.7(2) ?
C7 N2 C2 S1 . . . . -169.83(13) ?
Ni S1 C2 N1 . . . . 24.97(18) ?
Ni S1 C2 N2 . . . . -160.18(12) ?
C6 O3 C3 C4 . . . . 0.4(2) ?
C6 O3 C3 C1 . . . . 179.04(18) ?
O1 C1 C3 C4 . . . . -176.7(2) ?
N1 C1 C3 C4 . . . . 0.5(3) ?
O1 C1 C3 O3 . . . . 5.1(3) ?
N1 C1 C3 O3 . . . . -177.75(17) ?
O3 C3 C4 C5 . . . . -0.7(3) ?
C1 C3 C4 C5 . . . . -179.0(2) ?
C3 C4 C5 C6 . . . . 0.7(3) ?
C4 C5 C6 O3 . . . . -0.4(3) ?
C3 O3 C6 C5 . . . . 0.0(3) ?
C2 N2 C7 C8 . . . . -107.9(2) ?
C14 N2 C7 C8 . . . . 77.1(2) ?
N2 C7 C8 C9 . . . . 71.4(2) ?
N2 C7 C8 C13 . . . . -112.9(2) ?
C13 C8 C9 C10 . . . . -0.8(3) ?
C7 C8 C9 C10 . . . . 175.0(2) ?
C8 C9 C10 C11 . . . . 0.0(4) ?
C9 C10 C11 C12 . . . . 0.8(4) ?
C10 C11 C12 C13 . . . . -0.7(4) ?
C9 C8 C13 C12 . . . . 0.8(3) ?
C7 C8 C13 C12 . . . . -175.0(2) ?
C11 C12 C13 C8 . . . . -0.1(4) ?
C2 N2 C14 C15 . . . . -87.8(2) ?
C7 N2 C14 C15 . . . . 87.0(2) ?
N2 C14 C15 C16 . . . . 8.0(3) ?
N2 C14 C15 C20 . . . . -172.23(18) ?
C20 C15 C16 C17 . . . . 0.8(3) ?
C14 C15 C16 C17 . . . . -179.4(2) ?
C15 C16 C17 C18 . . . . -1.0(4) ?
C16 C17 C18 C19 . . . . 0.4(4) ?
C17 C18 C19 C20 . . . . 0.2(4) ?
C18 C19 C20 C15 . . . . -0.4(4) ?
C16 C15 C20 C19 . . . . -0.1(3) ?
C14 C15 C20 C19 . . . . -179.9(2) ?
Ni O2 C21 N3 . . . . 17.7(3) ?
Ni O2 C21 C23 . . . . -166.36(15) ?
C22 N3 C21 O2 . . . . -8.0(3) ?
C22 N3 C21 C23 . . . . 175.98(18) ?
C21 N3 C22 N4 . . . . 169.86(18) ?
C21 N3 C22 S2 . . . . -14.4(3) ?
C34 N4 C22 N3 . . . . 177.04(17) ?
C27 N4 C22 N3 . . . . -2.3(3) ?
C34 N4 C22 S2 . . . . 0.8(3) ?
C27 N4 C22 S2 . . . . -178.49(14) ?
Ni S2 C22 N3 . . . . 21.39(19) ?
Ni S2 C22 N4 . . . . -162.87(13) ?
C26 O4 C23 C24 . . . . -0.3(3) ?
C26 O4 C23 C21 . . . . -177.2(2) ?
O2 C21 C23 C24 . . . . -171.6(2) ?
N3 C21 C23 C24 . . . . 5.1(3) ?
O2 C21 C23 O4 . . . . 4.6(3) ?
N3 C21 C23 O4 . . . . -178.80(18) ?
O4 C23 C24 C25 . . . . 0.3(3) ?
C21 C23 C24 C25 . . . . 176.7(2) ?
C23 C24 C25 C26 . . . . -0.2(3) ?
C24 C25 C26 O4 . . . . 0.0(4) ?
C23 O4 C26 C25 . . . . 0.2(3) ?
C22 N4 C27 C28 . . . . 102.7(2) ?
C34 N4 C27 C28 . . . . -76.7(2) ?
N4 C27 C28 C29 . . . . -58.2(3) ?
N4 C27 C28 C33 . . . . 124.0(2) ?
C33 C28 C29 C30 . . . . -0.7(4) ?
C27 C28 C29 C30 . . . . -178.5(3) ?
C28 C29 C30 C31 . . . . 1.0(5) ?
C29 C30 C31 C32 . . . . -0.6(5) ?
C30 C31 C32 C33 . . . . -0.1(5) ?
C29 C28 C33 C32 . . . . 0.0(4) ?
C27 C28 C33 C32 . . . . 177.8(2) ?
C31 C32 C33 C28 . . . . 0.4(4) ?
C22 N4 C34 C35 . . . . 101.7(2) ?
C27 N4 C34 C35 . . . . -78.9(2) ?
N4 C34 C35 C40 . . . . 110.8(2) ?
N4 C34 C35 C36 . . . . -69.8(2) ?
C40 C35 C36 C37 . . . . -0.3(3) ?
C34 C35 C36 C37 . . . . -179.7(2) ?
C35 C36 C37 C38 . . . . 0.1(4) ?
C36 C37 C38 C39 . . . . -0.1(4) ?
C37 C38 C39 C40 . . . . 0.3(4) ?
C38 C39 C40 C35 . . . . -0.6(4) ?
C36 C35 C40 C39 . . . . 0.6(4) ?
C34 C35 C40 C39 . . . . 180.0(2) ?
